data_4349929
loop_
_publ_author_name
'Wang, Gao-Xiang'
'Yin, Jianhao'
'Li, Jiapeng'
'Yin, Zhu-Bao'
'Zhang, Wen-Xiong'
'Xi, Zhenfeng'

_publ_section_title
;
 Synthesis and characterization of manganese(ii) complexes supported by
 cyclopentadienyl-phosphine ligands
;
_journal_issue 2
_journal_name_full 'Inorganic Chemistry Frontiers'
_journal_page_first 428
_journal_paper_doi 10.1039/C8QI01054D
_journal_volume 6
_journal_year 2019
_chemical_absolute_configuration rmad
_chemical_formula_moiety 'C43 H58 Cl2 K Mn O6 P, 0.5(C4 H10 O)'
_chemical_formula_sum 'C45 H63 Cl2 K Mn O6.5 P'
_chemical_formula_weight 903.86
_chemical_name_systematic K(18-C-6)MnCl2
_chemical_properties_physical Air-sensitive,Moisture-sensitive
_space_group_crystal_system monoclinic
_space_group_IT_number 4
_space_group_name_Hall 'P 2yb'
_space_group_name_H-M_alt 'P 1 21 1'
_atom_sites_solution_hydrogens geom
_atom_sites_solution_primary dual
_audit_creation_date 2018-11-29
_audit_creation_method
;
Olex2 1.2
(compiled 2018.05.29 svn.r3508 for OlexSys, GUI svn.r5506)
;
_audit_update_record
;
2018-12-01 deposited with the CCDC.
2018-12-07 downloaded from the CCDC.
;
_cell_angle_alpha 90
_cell_angle_beta 106.264(2)
_cell_angle_gamma 90
_cell_formula_units_Z 4
_cell_length_a 12.8360(2)
_cell_length_b 17.5755(3)
_cell_length_c 21.9420(4)
_cell_measurement_reflns_used 40795
_cell_measurement_temperature 179.9(3)
_cell_measurement_theta_max 30.7210
_cell_measurement_theta_min 3.1690
_cell_volume 4752.00(15)
_computing_cell_refinement 'CrysAlisPro 1.171.39.46 (Rigaku OD, 2018)'
_computing_data_collection 'CrysAlisPro 1.171.39.46 (Rigaku OD, 2018)'
_computing_data_reduction 'CrysAlisPro 1.171.39.46 (Rigaku OD, 2018)'
_computing_molecular_graphics 'Olex2 (Dolomanov et al., 2009)'
_computing_publication_material 'Olex2 (Dolomanov et al., 2009)'
_computing_structure_refinement 'ShelXL (Sheldrick, 2015)'
_computing_structure_solution 'ShelXT (Sheldrick, 2015)'
_diffrn_ambient_environment N~2~
_diffrn_ambient_temperature 179.9(3)
_diffrn_detector 'CCD plate'
_diffrn_measured_fraction_theta_full 0.995
_diffrn_measured_fraction_theta_max 0.996
_diffrn_measurement_details
;
List of Runs (angles in degrees, time in seconds):

  # Type    Start    End  Width  t~exp~   \w     \q     \k     \f   Frames
#--------------------------------------------------------------------------
  1  \w     -4.00  27.92   0.38    2.93    --   -1.60 -82.00 -30.00   84
  2  \w    -46.00   4.16   0.38    2.93    --   -1.60 -77.00-150.00  132
  3  \w    -46.00 -14.84   0.38    2.93    --   -1.60 -77.00  90.00   82
  4  \w    -21.00  21.18   0.38    2.93    --   -1.60 -82.00 120.00  111
  5  \w    -91.00 -34.00   0.38    2.93    --   -1.60 -38.00 -90.00  150
  6  \w    -27.00   0.36   0.38    2.93    --   -1.60 -38.00 -90.00   72
  7  \w    -61.00  10.06   0.38    2.93    --   -1.60 -57.00 -30.00  187
  8  \w    -45.00  22.26   0.38    2.93    --   -1.60 -77.00-120.00  177
  9  \w    -14.00  88.22   0.38    2.93    --    1.90  38.00-180.00  269
;
_diffrn_measurement_device 'four-circle diffractometer'
_diffrn_measurement_device_type 'XtaLAB AFC12 (RINC): Kappa single'
_diffrn_measurement_method '\w scans'
_diffrn_orient_matrix_type 'CrysAlisPro convention (1999,Acta A55,543-557)'
_diffrn_orient_matrix_UB_11 -0.0251613000
_diffrn_orient_matrix_UB_12 0.0188258000
_diffrn_orient_matrix_UB_13 0.0207321000
_diffrn_orient_matrix_UB_21 -0.0186998000
_diffrn_orient_matrix_UB_22 0.0288480000
_diffrn_orient_matrix_UB_23 -0.0230665000
_diffrn_orient_matrix_UB_31 -0.0482675000
_diffrn_orient_matrix_UB_32 -0.0210237000
_diffrn_orient_matrix_UB_33 -0.0131525000
_diffrn_radiation_monochromator mirror
_diffrn_radiation_probe x-ray
_diffrn_radiation_type MoK\a
_diffrn_radiation_wavelength 0.71073
_diffrn_reflns_av_R_equivalents 0.0260
_diffrn_reflns_av_unetI/netI 0.0229
_diffrn_reflns_Laue_measured_fraction_full 0.995
_diffrn_reflns_Laue_measured_fraction_max 0.996
_diffrn_reflns_limit_h_max 16
_diffrn_reflns_limit_h_min -15
_diffrn_reflns_limit_k_max 22
_diffrn_reflns_limit_k_min -22
_diffrn_reflns_limit_l_max 28
_diffrn_reflns_limit_l_min -28
_diffrn_reflns_number 89653
_diffrn_reflns_point_group_measured_fraction_full 0.992
_diffrn_reflns_point_group_measured_fraction_max 0.993
_diffrn_reflns_theta_full 25.242
_diffrn_reflns_theta_max 27.483
_diffrn_reflns_theta_min 3.019
_diffrn_source 'Rotating-anode X-ray tube'
_diffrn_source_type 'Rigaku (Mo) X-ray Source'
_exptl_absorpt_coefficient_mu 0.556
_exptl_absorpt_correction_T_max 1.00000
_exptl_absorpt_correction_T_min 0.91268
_exptl_absorpt_correction_type multi-scan
_exptl_absorpt_process_details
;
CrysAlisPro 1.171.39.46 (Rigaku Oxford Diffraction, 2018)
Empirical absorption correction using spherical harmonics,
 implemented in SCALE3 ABSPACK scaling algorithm.
;
_exptl_crystal_colour 'clear yellowish orange'
_exptl_crystal_colour_lustre clear
_exptl_crystal_colour_modifier yellowish
_exptl_crystal_colour_primary orange
_exptl_crystal_density_diffrn 1.263
_exptl_crystal_description needle
_exptl_crystal_F_000 1912
_exptl_crystal_size_max 0.05
_exptl_crystal_size_mid 0.01
_exptl_crystal_size_min 0.01
_refine_diff_density_max 0.456
_refine_diff_density_min -0.215
_refine_diff_density_rms 0.034
_refine_ls_abs_structure_details
;
 Flack x determined using 9483 quotients [(I+)-(I-)]/[(I+)+(I-)]
 (Parsons, Flack and Wagner, Acta Cryst. B69 (2013) 249-259).
;
_refine_ls_abs_structure_Flack -0.008(3)
_refine_ls_extinction_method none
_refine_ls_goodness_of_fit_ref 1.021
_refine_ls_hydrogen_treatment constr
_refine_ls_matrix_type full
_refine_ls_number_parameters 1028
_refine_ls_number_reflns 21681
_refine_ls_number_restraints 1
_refine_ls_restrained_S_all 1.021
_refine_ls_R_factor_all 0.0269
_refine_ls_R_factor_gt 0.0249
_refine_ls_shift/su_max 0.002
_refine_ls_shift/su_mean 0.000
_refine_ls_structure_factor_coef Fsqd
_refine_ls_weighting_details 'w=1/[\s^2^(Fo^2^)+(0.0323P)^2^+0.9012P] where P=(Fo^2^+2Fc^2^)/3'
_refine_ls_weighting_scheme calc
_refine_ls_wR_factor_gt 0.0616
_refine_ls_wR_factor_ref 0.0625
_reflns_Friedel_coverage 0.931
_reflns_Friedel_fraction_full 0.990
_reflns_Friedel_fraction_max 0.990
_reflns_number_gt 20726
_reflns_number_total 21681
_reflns_threshold_expression 'I > 2\s(I)'
_cod_data_source_file c8qi01054d2.cif
_cod_data_source_block 2
_cod_depositor_comments
;

2020-05-14
Z value and formula fixed to values more according to usual
chemical conventions.                 miguel
;
_cod_original_formula_sum 'C90 H126 Cl4 K2 Mn2 O13 P2'
_cod_original_formula_weight 1807.72
_cod_original_formula_moiety '2(C43 H58 Cl2 K Mn O6 P), C4 H10 O'
_cod_original_formula_units_Z 2
_cod_database_code 4349929
_shelx_shelxl_version_number 2018/3
_chemical_oxdiff_formula 'C H P Mn O N Si Cl'
_shelx_space_group_comment
;
The symmetry employed for this shelxl refinement is uniquely defined
by the following loop, which should always be used as a source of
symmetry information in preference to the above space-group names.
They are only intended as comments.
;
_shelx_estimated_absorpt_t_max 0.994
_shelx_estimated_absorpt_t_min 0.973
_reflns_odcompleteness_completeness 99.56
_reflns_odcompleteness_iscentric 1
_reflns_odcompleteness_theta 27.42
_olex2_refinement_description
;
1. Fixed Uiso
 At 1.2 times of:
  All C(H) groups, All C(H,H) groups
 At 1.5 times of:
  All C(H,H,H) groups
2.a Secondary CH2 refined with riding coordinates:
 C71(H71A,H71B), C79(H79A,H79B), C67(H67A,H67B), C73(H73A,H73B), C24(H24A,
 H24B), C85(H85A,H85B), C78(H78A,H78B), C81(H81A,H81B), C80(H80A,H80B),
 C30(H30A,H30B), C28(H28A,H28B), C26(H26A,H26B), C82(H82A,H82B), C69(H69A,H69B),
  C86(H86A,H86B), C36(H36A,H36B), C77(H77A,H77B), C75(H75A,H75B), C84(H84A,
 H84B), C37(H37A,H37B), C83(H83A,H83B), C38(H38A,H38B), C35(H35A,H35B),
 C42(H42A,H42B), C43(H43A,H43B), C32(H32A,H32B), C33(H33A,H33B), C76(H76A,H76B),
  C40(H40A,H40B), C41(H41A,H41B), C39(H39A,H39B), C34(H34A,H34B), C89(H89A,
 H89B), C88(H88A,H88B)
2.b Aromatic/amide H refined with riding coordinates:
 C17(H17), C51(H51), C53(H53), C60(H60), C52(H52), C50(H50), C58(H58),
 C10(H10), C9(H9), C16(H16), C15(H15), C7(H7), C66(H66), C59(H59), C8(H8),
 C62(H62), C63(H63), C56(H56), C13(H13), C23(H23), C22(H22), C65(H65), C14(H14),
  C57(H57), C19(H19), C64(H64), C20(H20), C21(H21)
2.c Idealised Me refined as rotating group:
 C29(H29A,H29B,H29C), C74(H74A,H74B,H74C), C72(H72A,H72B,H72C), C68(H68A,H68B,
 H68C), C25(H25A,H25B,H25C), C31(H31A,H31B,H31C), C27(H27A,H27B,H27C), C70(H70A,
 H70B,H70C), C87(H87A,H87B,H87C), C90(H90A,H90B,H90C)
;
_olex2_submission_special_instructions 'No special instructions were received'
_oxdiff_exptl_absorpt_empirical_details
;
Empirical correction (ABSPACK) includes:
- Absorption correction using spherical harmonics
- Frame scaling
;
_oxdiff_exptl_absorpt_empirical_full_max 1.283
_oxdiff_exptl_absorpt_empirical_full_min 0.786

loop_
_space_group_symop_operation_xyz
'x, y, z'
'-x, y+1/2, -z'

loop_
_atom_site_label
_atom_site_type_symbol
_atom_site_fract_x
_atom_site_fract_y
_atom_site_fract_z
_atom_site_U_iso_or_equiv
_atom_site_adp_type
_atom_site_occupancy
_atom_site_site_symmetry_order
_atom_site_calc_flag
_atom_site_refinement_flags_posn
Mn1 Mn 0.09941(2) 0.51037(2) 0.86299(2) 0.02250(6) Uani 1 1 d .
Mn2 Mn 0.31784(2) 0.49890(2) 0.32883(2) 0.02308(6) Uani 1 1 d .
K2 K 0.00258(3) 0.51012(3) 0.21067(2) 0.02921(9) Uani 1 1 d .
K1 K -0.22003(4) 0.50735(3) 0.88827(2) 0.03694(10) Uani 1 1 d .
Cl2 Cl -0.00312(4) 0.40857(3) 0.89084(3) 0.03040(11) Uani 1 1 d .
P2 P 0.38891(4) 0.48374(3) 0.45539(2) 0.02254(10) Uani 1 1 d .
Cl1 Cl 0.00356(5) 0.61663(3) 0.88800(3) 0.03707(13) Uani 1 1 d .
Cl3 Cl 0.19793(5) 0.60437(3) 0.30134(3) 0.03710(13) Uani 1 1 d .
Cl4 Cl 0.18657(5) 0.39841(3) 0.30207(3) 0.03516(12) Uani 1 1 d .
P1 P 0.03684(4) 0.50997(3) 0.73353(2) 0.02277(9) Uani 1 1 d .
O10 O -0.07181(14) 0.66544(9) 0.20825(8) 0.0354(4) Uani 1 1 d .
O12 O 0.06899(15) 0.46757(10) 0.09965(8) 0.0373(4) Uani 1 1 d .
O7 O -0.04516(15) 0.36001(9) 0.14951(8) 0.0383(4) Uani 1 1 d .
O8 O -0.15146(15) 0.40577(10) 0.23892(9) 0.0428(4) Uani 1 1 d .
O11 O 0.01379(14) 0.61941(9) 0.11065(8) 0.0334(3) Uani 1 1 d .
O2 O -0.31263(17) 0.42902(15) 0.77119(10) 0.0550(6) Uani 1 1 d .
O3 O -0.29594(18) 0.34730(12) 0.88404(12) 0.0537(5) Uani 1 1 d .
O4 O -0.23913(18) 0.42625(14) 1.00013(10) 0.0551(5) Uani 1 1 d .
O6 O -0.2751(2) 0.66423(14) 0.88655(14) 0.0662(7) Uani 1 1 d .
C12 C 0.00139(17) 0.41668(12) 0.69626(10) 0.0257(4) Uani 1 1 d .
C54 C 0.52984(16) 0.45247(11) 0.47409(9) 0.0221(4) Uani 1 1 d .
C17 C -0.0716(2) 0.37271(14) 0.71822(11) 0.0323(5) Uani 1 1 d .
H17 H -0.098531 0.391311 0.751531 0.039 Uiso 1 1 calc R
O1 O -0.3469(2) 0.58774(16) 0.77180(12) 0.0655(7) Uani 1 1 d .
C44 C 0.52249(16) 0.48144(11) 0.36015(9) 0.0217(4) Uani 1 1 d .
C3 C 0.28803(17) 0.53557(13) 0.93342(10) 0.0268(4) Uani 1 1 d .
C1 C 0.26551(16) 0.52473(11) 0.82668(9) 0.0237(4) Uani 1 1 d .
C49 C 0.58189(16) 0.45748(11) 0.42588(9) 0.0217(4) Uani 1 1 d .
C2 C 0.27815(16) 0.57757(12) 0.87672(10) 0.0250(4) Uani 1 1 d .
O9 O -0.19677(17) 0.55981(11) 0.24814(9) 0.0452(4) Uani 1 1 d .
C11 C 0.15678(18) 0.54207(12) 0.71172(10) 0.0255(4) Uani 1 1 d .
C55 C 0.39508(17) 0.57858(12) 0.49090(9) 0.0245(4) Uani 1 1 d .
C51 C 0.74673(17) 0.40873(13) 0.49995(11) 0.0305(4) Uani 1 1 d .
H51 H 0.821008 0.394857 0.508766 0.037 Uiso 1 1 calc R
C48 C 0.47012(17) 0.42948(11) 0.31141(9) 0.0232(4) Uani 1 1 d .
C6 C 0.25588(17) 0.54573(11) 0.75956(10) 0.0247(4) Uani 1 1 d .
C53 C 0.58571(18) 0.42279(12) 0.53366(10) 0.0273(4) Uani 1 1 d .
H53 H 0.549193 0.417422 0.565560 0.033 Uiso 1 1 calc R
C45 C 0.50922(17) 0.55682(12) 0.33549(10) 0.0239(4) Uani 1 1 d .
C71 C 0.3627(2) 0.44119(14) 0.19205(10) 0.0344(5) Uani 1 1 d .
H71A H 0.307377 0.478601 0.169796 0.041 Uiso 1 1 calc R
H71B H 0.324090 0.394572 0.198851 0.041 Uiso 1 1 calc R
C47 C 0.42418(17) 0.47348(12) 0.25595(9) 0.0248(4) Uani 1 1 d .
C5 C 0.26700(17) 0.45019(12) 0.85171(10) 0.0250(4) Uani 1 1 d .
C60 C 0.30276(19) 0.62366(13) 0.47069(10) 0.0302(4) Uani 1 1 d .
H60 H 0.240123 0.604253 0.440543 0.036 Uiso 1 1 calc R
C52 C 0.69339(18) 0.40123(13) 0.54646(10) 0.0300(4) Uani 1 1 d .
H52 H 0.730581 0.381378 0.586986 0.036 Uiso 1 1 calc R
C79 C -0.0566(2) 0.71791(13) 0.16255(12) 0.0369(5) Uani 1 1 d .
H79A H -0.042296 0.769243 0.181644 0.044 Uiso 1 1 calc R
H79B H -0.122996 0.720491 0.126338 0.044 Uiso 1 1 calc R
O5 O -0.2769(2) 0.58208(16) 0.99465(12) 0.0675(7) Uani 1 1 d .
C67 C 0.55814(19) 0.62634(12) 0.37355(11) 0.0309(4) Uani 1 1 d .
H67A H 0.620112 0.643672 0.358566 0.037 Uiso 1 1 calc R
H67B H 0.587439 0.610982 0.418516 0.037 Uiso 1 1 calc R
C73 C 0.46275(18) 0.34460(12) 0.31837(10) 0.0276(4) Uani 1 1 d .
H73A H 0.392521 0.327006 0.290087 0.033 Uiso 1 1 calc R
H73B H 0.462825 0.333147 0.362557 0.033 Uiso 1 1 calc R
C50 C 0.69133(17) 0.43663(12) 0.44022(10) 0.0275(4) Uani 1 1 d .
H50 H 0.728570 0.441594 0.408622 0.033 Uiso 1 1 calc R
C58 C 0.3929(2) 0.72581(13) 0.53786(11) 0.0360(5) Uani 1 1 d .
H58 H 0.392633 0.776279 0.553322 0.043 Uiso 1 1 calc R
C46 C 0.44913(18) 0.55156(12) 0.27049(10) 0.0259(4) Uani 1 1 d .
C10 C 0.1513(2) 0.56827(14) 0.65055(11) 0.0352(5) Uani 1 1 d .
H10 H 0.083894 0.566948 0.618487 0.042 Uiso 1 1 calc R
C18 C -0.06679(18) 0.57111(12) 0.68269(10) 0.0277(4) Uani 1 1 d .
C24 C 0.27704(19) 0.66323(13) 0.86977(12) 0.0330(5) Uani 1 1 d .
H24A H 0.241664 0.685525 0.900332 0.040 Uiso 1 1 calc R
H24B H 0.232209 0.676564 0.826534 0.040 Uiso 1 1 calc R
C9 C 0.2423(2) 0.59600(15) 0.63620(12) 0.0414(6) Uani 1 1 d .
H9 H 0.237411 0.614237 0.594733 0.050 Uiso 1 1 calc R
C16 C -0.1049(2) 0.30164(14) 0.69140(12) 0.0384(5) Uani 1 1 d .
H16 H -0.154956 0.272279 0.706231 0.046 Uiso 1 1 calc R
C29 C 0.4078(2) 0.35746(18) 0.98146(14) 0.0486(7) Uani 1 1 d .
H29A H 0.422151 0.335266 0.943648 0.073 Uiso 1 1 calc GR
H29B H 0.413380 0.317811 1.013624 0.073 Uiso 1 1 calc GR
H29C H 0.460961 0.397568 0.998525 0.073 Uiso 1 1 calc GR
C74 C 0.5534(2) 0.29948(14) 0.30316(13) 0.0402(6) Uani 1 1 d .
H74A H 0.551944 0.308191 0.258811 0.060 Uiso 1 1 calc GR
H74B H 0.543222 0.245158 0.309788 0.060 Uiso 1 1 calc GR
H74C H 0.623510 0.316005 0.331076 0.060 Uiso 1 1 calc GR
C61 C 0.33723(17) 0.42418(12) 0.50861(10) 0.0275(4) Uani 1 1 d .
C15 C -0.0655(2) 0.27401(14) 0.64363(13) 0.0419(6) Uani 1 1 d .
H15 H -0.087433 0.225257 0.625978 0.050 Uiso 1 1 calc R
C7 C 0.3473(2) 0.57244(14) 0.74340(12) 0.0341(5) Uani 1 1 d .
H7 H 0.415437 0.573710 0.774840 0.041 Uiso 1 1 calc R
C4 C 0.28131(17) 0.45696(13) 0.91798(11) 0.0266(4) Uani 1 1 d .
C85 C -0.0600(2) 0.31025(14) 0.19729(13) 0.0408(6) Uani 1 1 d .
H85A H 0.002181 0.314564 0.235856 0.049 Uiso 1 1 calc R
H85B H -0.064272 0.256963 0.182164 0.049 Uiso 1 1 calc R
C66 C 0.2985(2) 0.35204(14) 0.48803(12) 0.0384(5) Uani 1 1 d .
H66 H 0.293770 0.336317 0.445917 0.046 Uiso 1 1 calc R
C78 C -0.1574(2) 0.68806(15) 0.23300(14) 0.0411(6) Uani 1 1 d .
H78A H -0.225929 0.691714 0.198408 0.049 Uiso 1 1 calc R
H78B H -0.141492 0.738554 0.253491 0.049 Uiso 1 1 calc R
C59 C 0.3016(2) 0.69690(14) 0.49432(11) 0.0345(5) Uani 1 1 d .
H59 H 0.238004 0.727194 0.480588 0.041 Uiso 1 1 calc R
C81 C 0.0910(2) 0.59786(16) 0.07859(14) 0.0417(6) Uani 1 1 d .
H81A H 0.164497 0.596295 0.108819 0.050 Uiso 1 1 calc R
H81B H 0.091396 0.635324 0.044956 0.050 Uiso 1 1 calc R
C8 C 0.3405(2) 0.59698(14) 0.68263(13) 0.0399(6) Uani 1 1 d .
H8 H 0.403775 0.614659 0.672691 0.048 Uiso 1 1 calc R
C62 C 0.3408(2) 0.44644(15) 0.57016(12) 0.0380(5) Uani 1 1 d .
H62 H 0.365861 0.495932 0.584528 0.046 Uiso 1 1 calc R
C80 C 0.0374(2) 0.69257(14) 0.13993(13) 0.0389(6) Uani 1 1 d .
H80A H 0.050536 0.729715 0.108976 0.047 Uiso 1 1 calc R
H80B H 0.103618 0.689596 0.176216 0.047 Uiso 1 1 calc R
O13 O 0.9558(2) 0.4178(2) 0.43348(14) 0.0925(11) Uani 1 1 d .
C63 C 0.3084(2) 0.39717(18) 0.61057(13) 0.0464(6) Uani 1 1 d .
H63 H 0.310947 0.413073 0.652350 0.056 Uiso 1 1 calc R
C72 C 0.4352(3) 0.4219(2) 0.14983(12) 0.0549(8) Uani 1 1 d .
H72A H 0.390994 0.400508 0.109645 0.082 Uiso 1 1 calc GR
H72B H 0.489913 0.384548 0.171350 0.082 Uiso 1 1 calc GR
H72C H 0.471429 0.468151 0.141353 0.082 Uiso 1 1 calc GR
C56 C 0.48584(19) 0.60759(13) 0.53535(11) 0.0323(5) Uani 1 1 d .
H56 H 0.549196 0.577226 0.549863 0.039 Uiso 1 1 calc R
C13 C 0.0397(2) 0.38843(14) 0.64757(12) 0.0359(5) Uani 1 1 d .
H13 H 0.089064 0.417648 0.632032 0.043 Uiso 1 1 calc R
C23 C -0.1342(2) 0.54794(14) 0.62402(11) 0.0338(5) Uani 1 1 d .
H23 H -0.129753 0.497313 0.609781 0.041 Uiso 1 1 calc R
C30 C 0.2654(2) 0.37712(13) 0.81529(12) 0.0331(5) Uani 1 1 d .
H30A H 0.206000 0.379450 0.775256 0.040 Uiso 1 1 calc R
H30B H 0.250243 0.334122 0.840667 0.040 Uiso 1 1 calc R
C68 C 0.4818(2) 0.69385(14) 0.37068(13) 0.0407(6) Uani 1 1 d .
H68A H 0.463746 0.716547 0.328205 0.061 Uiso 1 1 calc GR
H68B H 0.517545 0.731935 0.402248 0.061 Uiso 1 1 calc GR
H68C H 0.415208 0.676332 0.379742 0.061 Uiso 1 1 calc GR
C28 C 0.29379(19) 0.39127(15) 0.96368(12) 0.0354(5) Uani 1 1 d .
H28A H 0.240783 0.351135 0.944232 0.043 Uiso 1 1 calc R
H28B H 0.276977 0.408938 1.002709 0.043 Uiso 1 1 calc R
C22 C -0.2077(2) 0.59845(17) 0.58640(13) 0.0435(6) Uani 1 1 d .
H22 H -0.253413 0.582361 0.546500 0.052 Uiso 1 1 calc R
C65 C 0.2667(3) 0.30282(16) 0.52932(15) 0.0510(7) Uani 1 1 d .
H65 H 0.240904 0.253386 0.515257 0.061 Uiso 1 1 calc R
C14 C 0.0058(2) 0.31704(16) 0.62130(13) 0.0440(6) Uani 1 1 d .
H14 H 0.032103 0.298059 0.587848 0.053 Uiso 1 1 calc R
C57 C 0.4840(2) 0.68122(14) 0.55863(12) 0.0373(5) Uani 1 1 d .
H57 H 0.546124 0.700740 0.589102 0.045 Uiso 1 1 calc R
C19 C -0.0758(2) 0.64536(14) 0.70297(13) 0.0376(5) Uani 1 1 d .
H19 H -0.031761 0.661464 0.743288 0.045 Uiso 1 1 calc R
C26 C 0.3099(2) 0.56975(17) 0.99899(11) 0.0398(6) Uani 1 1 d .
H26A H 0.281827 0.534842 1.026109 0.048 Uiso 1 1 calc R
H26B H 0.269656 0.618317 0.995934 0.048 Uiso 1 1 calc R
C82 C 0.0608(2) 0.52058(16) 0.04977(12) 0.0400(6) Uani 1 1 d .
H82A H -0.014325 0.521385 0.021448 0.048 Uiso 1 1 calc R
H82B H 0.110246 0.505864 0.024332 0.048 Uiso 1 1 calc R
C64 C 0.2723(2) 0.32521(17) 0.59040(14) 0.0472(6) Uani 1 1 d .
H64 H 0.251386 0.291111 0.618443 0.057 Uiso 1 1 calc R
C69 C 0.4191(2) 0.61574(14) 0.22322(11) 0.0362(5) Uani 1 1 d .
H69A H 0.378007 0.654497 0.239684 0.043 Uiso 1 1 calc R
H69B H 0.370813 0.595755 0.183009 0.043 Uiso 1 1 calc R
C86 C -0.1628(2) 0.33159(15) 0.21236(14) 0.0444(6) Uani 1 1 d .
H86A H -0.224133 0.330461 0.173196 0.053 Uiso 1 1 calc R
H86B H -0.178060 0.294746 0.242885 0.053 Uiso 1 1 calc R
C25 C 0.3885(2) 0.69942(17) 0.88055(18) 0.0542(8) Uani 1 1 d .
H25A H 0.424844 0.677421 0.850892 0.081 Uiso 1 1 calc GR
H25B H 0.432083 0.689705 0.924231 0.081 Uiso 1 1 calc GR
H25C H 0.380349 0.754415 0.873462 0.081 Uiso 1 1 calc GR
C36 C -0.2336(3) 0.31390(18) 0.94187(19) 0.0603(9) Uani 1 1 d .
H36A H -0.155372 0.322992 0.947472 0.072 Uiso 1 1 calc R
H36B H -0.246101 0.258273 0.940934 0.072 Uiso 1 1 calc R
C31 C 0.3725(2) 0.36235(16) 0.79976(14) 0.0459(6) Uani 1 1 d .
H31A H 0.387956 0.404736 0.774610 0.069 Uiso 1 1 calc GR
H31B H 0.366959 0.315037 0.775435 0.069 Uiso 1 1 calc GR
H31C H 0.431196 0.357813 0.839289 0.069 Uiso 1 1 calc GR
C77 C -0.1682(3) 0.63003(16) 0.28050(14) 0.0466(6) Uani 1 1 d .
H77A H -0.098764 0.624765 0.314154 0.056 Uiso 1 1 calc R
H77B H -0.225052 0.645673 0.300513 0.056 Uiso 1 1 calc R
C20 C -0.1483(2) 0.69573(15) 0.66505(16) 0.0472(7) Uani 1 1 d .
H20 H -0.152614 0.746567 0.678839 0.057 Uiso 1 1 calc R
C75 C -0.2495(3) 0.43179(18) 0.25018(17) 0.0527(7) Uani 1 1 d .
H75A H -0.276991 0.392994 0.274536 0.063 Uiso 1 1 calc R
H75B H -0.305314 0.439850 0.209211 0.063 Uiso 1 1 calc R
C21 C -0.2146(2) 0.67200(16) 0.60683(15) 0.0478(7) Uani 1 1 d .
H21 H -0.264971 0.706503 0.580936 0.057 Uiso 1 1 calc R
C84 C 0.0468(2) 0.34016(15) 0.12933(14) 0.0435(6) Uani 1 1 d .
H84A H 0.041199 0.286583 0.114834 0.052 Uiso 1 1 calc R
H84B H 0.113617 0.345670 0.164945 0.052 Uiso 1 1 calc R
C37 C -0.2671(3) 0.3489(2) 0.9957(2) 0.0677(10) Uani 1 1 d .
H37A H -0.346453 0.343303 0.988350 0.081 Uiso 1 1 calc R
H37B H -0.230181 0.322711 1.035909 0.081 Uiso 1 1 calc R
C83 C 0.0513(2) 0.39211(16) 0.07588(14) 0.0447(6) Uani 1 1 d .
H83A H 0.111005 0.376490 0.058167 0.054 Uiso 1 1 calc R
H83B H -0.017731 0.389355 0.041607 0.054 Uiso 1 1 calc R
C27 C 0.4298(3) 0.5846(3) 1.03059(14) 0.0689(11) Uani 1 1 d .
H27A H 0.458003 0.619826 1.004385 0.103 Uiso 1 1 calc GR
H27B H 0.469944 0.536559 1.035084 0.103 Uiso 1 1 calc GR
H27C H 0.438675 0.607090 1.072616 0.103 Uiso 1 1 calc GR
C70 C 0.5166(3) 0.65365(17) 0.20946(13) 0.0499(7) Uani 1 1 d .
H70A H 0.491519 0.692629 0.176681 0.075 Uiso 1 1 calc GR
H70B H 0.559196 0.615370 0.194502 0.075 Uiso 1 1 calc GR
H70C H 0.561759 0.677382 0.248308 0.075 Uiso 1 1 calc GR
C38 C -0.2796(3) 0.4654(3) 1.04531(18) 0.0718(11) Uani 1 1 d .
H38A H -0.255367 0.439058 1.086755 0.086 Uiso 1 1 calc R
H38B H -0.359897 0.464770 1.031415 0.086 Uiso 1 1 calc R
C35 C -0.2741(3) 0.31528(18) 0.82927(19) 0.0605(9) Uani 1 1 d .
H35A H -0.288618 0.259890 0.827714 0.073 Uiso 1 1 calc R
H35B H -0.196803 0.323013 0.831360 0.073 Uiso 1 1 calc R
C42 C -0.3247(4) 0.7023(2) 0.8296(3) 0.0835(14) Uani 1 1 d .
H42A H -0.297547 0.755220 0.831715 0.100 Uiso 1 1 calc R
H42B H -0.404266 0.703979 0.822786 0.100 Uiso 1 1 calc R
C43 C -0.2999(4) 0.6623(3) 0.7775(3) 0.0871(15) Uani 1 1 d .
H43A H -0.329482 0.690874 0.737515 0.105 Uiso 1 1 calc R
H43B H -0.220311 0.658288 0.785501 0.105 Uiso 1 1 calc R
C32 C -0.3345(4) 0.5477(3) 0.71828(18) 0.0845(15) Uani 1 1 d .
H32A H -0.256770 0.545419 0.719793 0.101 Uiso 1 1 calc R
H32B H -0.374001 0.574445 0.678885 0.101 Uiso 1 1 calc R
C33 C -0.3775(3) 0.4703(3) 0.71815(15) 0.0808(14) Uani 1 1 d .
H33A H -0.453410 0.472623 0.720423 0.097 Uiso 1 1 calc R
H33B H -0.377092 0.444138 0.678281 0.097 Uiso 1 1 calc R
C76 C -0.2293(2) 0.5036(2) 0.28610(14) 0.0536(7) Uani 1 1 d .
H76A H -0.296043 0.520293 0.296421 0.064 Uiso 1 1 calc R
H76B H -0.171476 0.496289 0.326347 0.064 Uiso 1 1 calc R
C40 C -0.2404(3) 0.6593(2) 0.9969(2) 0.0818(14) Uani 1 1 d .
H40A H -0.161187 0.660149 1.002358 0.098 Uiso 1 1 calc R
H40B H -0.254308 0.685286 1.033907 0.098 Uiso 1 1 calc R
C41 C -0.2958(3) 0.7000(2) 0.9391(2) 0.0867(15) Uani 1 1 d .
H41A H -0.374850 0.700663 0.934052 0.104 Uiso 1 1 calc R
H41B H -0.269869 0.753317 0.941838 0.104 Uiso 1 1 calc R
C39 C -0.2412(3) 0.5450(3) 1.05280(16) 0.0731(12) Uani 1 1 d .
H39A H -0.269695 0.571069 1.084748 0.088 Uiso 1 1 calc R
H39B H -0.160898 0.546051 1.067733 0.088 Uiso 1 1 calc R
C34 C -0.3440(3) 0.3522(2) 0.77144(19) 0.0684(11) Uani 1 1 d .
H34A H -0.335864 0.326124 0.733063 0.082 Uiso 1 1 calc R
H34B H -0.421103 0.348991 0.771320 0.082 Uiso 1 1 calc R
C89 C 0.9867(4) 0.3487(3) 0.4064(3) 0.0935(15) Uani 1 1 d .
H89A H 0.991843 0.359707 0.363063 0.112 Uiso 1 1 calc R
H89B H 1.059256 0.332191 0.432439 0.112 Uiso 1 1 calc R
C88 C 1.0286(4) 0.4737(5) 0.4417(3) 0.125(2) Uani 1 1 d .
H88A H 1.043785 0.485185 0.400875 0.150 Uiso 1 1 calc R
H88B H 1.097308 0.457357 0.472393 0.150 Uiso 1 1 calc R
C87 C 0.9859(5) 0.5456(4) 0.4667(3) 0.118(2) Uani 1 1 d .
H87A H 0.914811 0.559088 0.438168 0.177 Uiso 1 1 calc GR
H87B H 1.036773 0.587616 0.468449 0.177 Uiso 1 1 calc GR
H87C H 0.978810 0.535775 0.509308 0.177 Uiso 1 1 calc GR
C90 C 0.9111(5) 0.2887(4) 0.4034(3) 0.122(2) Uani 1 1 d .
H90A H 0.841200 0.302489 0.373759 0.183 Uiso 1 1 calc GR
H90B H 0.901776 0.280090 0.445654 0.183 Uiso 1 1 calc GR
H90C H 0.938379 0.242097 0.388636 0.183 Uiso 1 1 calc GR

loop_
_atom_site_aniso_label
_atom_site_aniso_U_11
_atom_site_aniso_U_22
_atom_site_aniso_U_33
_atom_site_aniso_U_23
_atom_site_aniso_U_13
_atom_site_aniso_U_12
Mn1 0.01919(12) 0.02426(14) 0.02449(13) 0.00011(13) 0.00681(10) -0.00044(12)
Mn2 0.02184(13) 0.02054(15) 0.02341(13) -0.00057(11) 0.00067(10) 0.00089(12)
K2 0.0287(2) 0.0252(2) 0.0319(2) 0.00105(19) 0.00540(16) -0.0020(2)
K1 0.0383(2) 0.0354(2) 0.0354(2) -0.0027(2) 0.00759(19) 0.0069(2)
Cl2 0.0305(3) 0.0284(3) 0.0343(3) 0.0003(2) 0.0123(2) -0.0058(2)
P2 0.0221(2) 0.0232(2) 0.0206(2) -0.00320(17) 0.00303(18) 0.00267(18)
Cl1 0.0391(3) 0.0292(3) 0.0466(3) 0.0004(2) 0.0181(3) 0.0076(2)
Cl3 0.0333(3) 0.0264(3) 0.0422(3) -0.0026(2) -0.0049(2) 0.0077(2)
Cl4 0.0327(3) 0.0281(3) 0.0396(3) 0.0008(2) 0.0016(2) -0.0086(2)
P1 0.0238(2) 0.0226(2) 0.0216(2) -0.0005(2) 0.00569(17) -0.0019(2)
O10 0.0370(9) 0.0259(8) 0.0430(9) 0.0060(7) 0.0108(7) 0.0051(7)
O12 0.0403(9) 0.0330(9) 0.0377(9) -0.0029(7) 0.0095(7) -0.0019(7)
O7 0.0407(10) 0.0273(8) 0.0444(10) 0.0041(7) 0.0080(8) 0.0015(7)
O8 0.0413(10) 0.0323(9) 0.0562(11) -0.0005(8) 0.0159(8) -0.0100(7)
O11 0.0338(8) 0.0292(8) 0.0380(8) -0.0010(7) 0.0114(7) -0.0070(7)
O2 0.0369(10) 0.0807(16) 0.0419(11) -0.0183(10) 0.0018(8) 0.0070(10)
O3 0.0420(11) 0.0429(11) 0.0788(15) -0.0041(10) 0.0211(11) 0.0044(9)
O4 0.0486(12) 0.0710(15) 0.0491(11) 0.0116(10) 0.0194(10) 0.0047(10)
O6 0.0509(13) 0.0470(13) 0.103(2) 0.0024(12) 0.0244(13) 0.0140(10)
C12 0.0279(10) 0.0217(9) 0.0233(9) 0.0003(7) 0.0003(8) 0.0005(8)
C54 0.0223(9) 0.0201(9) 0.0211(9) -0.0022(7) 0.0015(7) 0.0023(7)
C17 0.0368(12) 0.0287(11) 0.0281(11) 0.0016(9) 0.0037(9) -0.0047(9)
O1 0.0544(14) 0.0808(17) 0.0651(15) 0.0285(12) 0.0233(12) 0.0167(12)
C44 0.0216(9) 0.0220(9) 0.0206(8) 0.0010(7) 0.0044(7) 0.0001(7)
C3 0.0202(9) 0.0339(11) 0.0248(10) -0.0030(8) 0.0038(8) 0.0000(8)
C1 0.0200(9) 0.0243(10) 0.0263(9) -0.0009(7) 0.0057(7) -0.0017(7)
C49 0.0235(9) 0.0179(9) 0.0212(9) -0.0012(7) 0.0021(7) -0.0005(7)
C2 0.0181(9) 0.0244(10) 0.0315(11) -0.0024(8) 0.0053(8) 0.0002(7)
O9 0.0559(12) 0.0386(10) 0.0487(10) 0.0040(8) 0.0270(9) -0.0005(9)
C11 0.0303(10) 0.0223(9) 0.0263(10) -0.0002(8) 0.0119(8) -0.0029(8)
C55 0.0287(10) 0.0227(10) 0.0223(9) -0.0034(7) 0.0073(8) 0.0027(8)
C51 0.0222(10) 0.0324(11) 0.0318(11) -0.0016(9) -0.0007(8) 0.0049(8)
C48 0.0255(10) 0.0204(9) 0.0211(9) 0.0014(7) 0.0024(8) -0.0002(8)
C6 0.0285(10) 0.0187(9) 0.0288(10) -0.0024(8) 0.0114(8) -0.0025(8)
C53 0.0306(10) 0.0294(11) 0.0200(9) -0.0016(8) 0.0039(8) 0.0028(8)
C45 0.0239(10) 0.0205(9) 0.0252(10) -0.0003(7) 0.0032(8) -0.0027(7)
C71 0.0397(12) 0.0338(12) 0.0220(10) -0.0002(8) -0.0038(9) -0.0024(10)
C47 0.0271(10) 0.0237(10) 0.0205(9) 0.0010(7) 0.0014(8) -0.0009(8)
C5 0.0217(9) 0.0231(10) 0.0301(10) 0.0003(8) 0.0070(8) -0.0011(7)
C60 0.0300(11) 0.0300(11) 0.0272(10) -0.0051(8) 0.0026(8) 0.0032(9)
C52 0.0318(11) 0.0307(11) 0.0213(9) 0.0013(8) -0.0029(8) 0.0051(9)
C79 0.0475(14) 0.0225(11) 0.0347(12) 0.0006(9) 0.0017(11) -0.0018(10)
O5 0.0587(14) 0.0777(17) 0.0588(14) -0.0280(12) 0.0046(11) -0.0022(12)
C67 0.0333(11) 0.0230(10) 0.0329(11) -0.0037(8) 0.0038(9) -0.0039(8)
C73 0.0318(11) 0.0200(10) 0.0284(10) 0.0006(8) 0.0043(8) -0.0019(8)
C50 0.0248(10) 0.0295(10) 0.0270(10) 0.0001(8) 0.0055(8) 0.0006(8)
C58 0.0490(14) 0.0253(11) 0.0321(11) -0.0058(9) 0.0087(10) 0.0022(10)
C46 0.0265(10) 0.0229(10) 0.0260(10) 0.0055(8) 0.0033(8) 0.0002(8)
C10 0.0431(13) 0.0379(12) 0.0268(11) 0.0036(9) 0.0131(10) 0.0003(10)
C18 0.0257(10) 0.0249(10) 0.0319(10) 0.0031(8) 0.0071(8) 0.0005(8)
C24 0.0316(11) 0.0239(11) 0.0411(12) -0.0048(9) 0.0064(9) -0.0006(9)
C9 0.0582(16) 0.0384(13) 0.0356(12) 0.0047(10) 0.0264(12) -0.0054(12)
C16 0.0410(13) 0.0272(11) 0.0398(13) 0.0066(9) -0.0005(10) -0.0078(10)
C29 0.0406(14) 0.0553(17) 0.0502(15) 0.0216(13) 0.0133(12) 0.0150(12)
C74 0.0512(15) 0.0264(11) 0.0473(14) 0.0040(10) 0.0208(12) 0.0076(10)
C61 0.0253(10) 0.0283(11) 0.0286(10) 0.0000(8) 0.0072(8) 0.0045(8)
C15 0.0423(14) 0.0256(11) 0.0457(14) -0.0064(10) -0.0079(11) -0.0002(10)
C7 0.0331(12) 0.0323(12) 0.0395(12) -0.0063(9) 0.0145(10) -0.0097(9)
C4 0.0187(9) 0.0304(11) 0.0300(10) 0.0043(8) 0.0058(8) -0.0002(8)
C85 0.0489(15) 0.0241(11) 0.0420(14) 0.0024(9) 0.0006(11) -0.0072(10)
C66 0.0490(15) 0.0321(12) 0.0358(12) -0.0031(10) 0.0149(11) -0.0033(11)
C78 0.0409(14) 0.0311(12) 0.0507(15) -0.0031(10) 0.0117(12) 0.0072(10)
C59 0.0392(13) 0.0301(11) 0.0320(11) -0.0017(9) 0.0063(10) 0.0121(10)
C81 0.0403(14) 0.0415(14) 0.0479(14) 0.0031(11) 0.0197(12) -0.0073(11)
C8 0.0488(15) 0.0334(12) 0.0478(14) -0.0061(10) 0.0306(12) -0.0145(11)
C62 0.0428(14) 0.0406(13) 0.0348(12) -0.0065(10) 0.0176(10) -0.0036(11)
C80 0.0471(15) 0.0271(12) 0.0395(13) 0.0024(9) 0.0072(11) -0.0128(10)
O13 0.0505(14) 0.166(3) 0.0647(16) -0.0040(19) 0.0223(12) -0.0152(18)
C63 0.0493(15) 0.0598(17) 0.0359(13) 0.0004(12) 0.0214(12) -0.0001(13)
C72 0.0656(19) 0.072(2) 0.0236(12) -0.0064(12) 0.0074(12) 0.0008(16)
C56 0.0296(11) 0.0306(11) 0.0321(11) -0.0052(9) 0.0010(9) 0.0054(9)
C13 0.0353(12) 0.0353(12) 0.0366(12) -0.0085(10) 0.0092(10) -0.0021(10)
C23 0.0338(12) 0.0308(12) 0.0334(11) -0.0008(9) 0.0037(9) 0.0021(9)
C30 0.0356(12) 0.0227(10) 0.0386(12) -0.0024(9) 0.0065(10) 0.0018(9)
C68 0.0467(15) 0.0237(11) 0.0502(14) -0.0048(10) 0.0109(12) -0.0009(10)
C28 0.0276(11) 0.0414(13) 0.0358(12) 0.0131(10) 0.0065(9) 0.0012(10)
C22 0.0379(13) 0.0479(15) 0.0384(13) 0.0079(11) 0.0003(11) 0.0050(11)
C65 0.068(2) 0.0317(13) 0.0581(17) 0.0004(12) 0.0266(15) -0.0073(13)
C14 0.0459(15) 0.0391(14) 0.0441(14) -0.0158(11) 0.0078(12) 0.0050(11)
C57 0.0375(13) 0.0328(12) 0.0356(12) -0.0100(9) 0.0005(10) -0.0016(10)
C19 0.0410(14) 0.0270(12) 0.0434(14) -0.0034(9) 0.0094(11) -0.0015(10)
C26 0.0394(13) 0.0512(15) 0.0286(11) -0.0067(10) 0.0092(10) -0.0003(11)
C82 0.0397(12) 0.0461(15) 0.0388(12) 0.0002(11) 0.0185(10) -0.0023(11)
C64 0.0494(16) 0.0492(16) 0.0499(15) 0.0147(12) 0.0251(13) 0.0039(13)
C69 0.0439(13) 0.0272(11) 0.0326(11) 0.0117(9) 0.0024(10) 0.0014(10)
C86 0.0522(16) 0.0304(13) 0.0471(15) 0.0023(11) 0.0083(12) -0.0170(11)
C25 0.0428(16) 0.0345(14) 0.083(2) 0.0006(14) 0.0143(15) -0.0135(12)
C36 0.0498(18) 0.0418(16) 0.092(3) 0.0204(16) 0.0244(17) 0.0080(13)
C31 0.0528(16) 0.0389(14) 0.0506(15) -0.0051(11) 0.0222(13) 0.0109(12)
C77 0.0531(16) 0.0439(15) 0.0475(15) -0.0026(12) 0.0221(13) 0.0058(12)
C20 0.0492(16) 0.0235(12) 0.0707(19) 0.0044(12) 0.0198(14) 0.0038(10)
C75 0.0458(16) 0.0487(16) 0.070(2) 0.0110(14) 0.0276(14) -0.0106(13)
C21 0.0420(14) 0.0404(14) 0.0608(17) 0.0208(13) 0.0140(13) 0.0124(12)
C84 0.0443(15) 0.0290(12) 0.0546(16) -0.0053(11) 0.0094(12) 0.0044(11)
C37 0.054(2) 0.076(2) 0.081(2) 0.033(2) 0.0317(18) 0.0102(17)
C83 0.0505(16) 0.0381(14) 0.0482(15) -0.0129(11) 0.0181(13) -0.0006(12)
C27 0.062(2) 0.106(3) 0.0330(14) -0.0152(16) 0.0029(14) -0.037(2)
C70 0.0603(18) 0.0431(15) 0.0411(14) 0.0148(11) 0.0058(13) -0.0167(13)
C38 0.063(2) 0.109(3) 0.0535(19) -0.0006(19) 0.0325(17) 0.004(2)
C35 0.0394(15) 0.0400(15) 0.102(3) -0.0301(16) 0.0192(17) -0.0057(12)
C42 0.066(2) 0.054(2) 0.137(4) 0.035(2) 0.039(3) 0.0201(18)
C43 0.073(3) 0.076(3) 0.130(4) 0.059(3) 0.056(3) 0.030(2)
C32 0.077(3) 0.133(4) 0.0484(19) 0.037(2) 0.0265(19) 0.037(3)
C33 0.061(2) 0.143(4) 0.0309(15) -0.0082(19) 0.0007(14) 0.015(2)
C76 0.0587(16) 0.0547(16) 0.0600(15) 0.0119(16) 0.0373(13) 0.0014(16)
C40 0.061(2) 0.072(3) 0.095(3) -0.045(2) -0.006(2) 0.0035(19)
C41 0.054(2) 0.061(2) 0.129(4) -0.045(2) 0.000(2) 0.0087(17)
C39 0.055(2) 0.122(4) 0.0459(18) -0.028(2) 0.0195(15) -0.015(2)
C34 0.0388(17) 0.083(3) 0.080(2) -0.053(2) 0.0110(16) -0.0096(16)
C89 0.063(3) 0.127(4) 0.098(3) 0.014(3) 0.035(2) 0.027(3)
C88 0.059(3) 0.194(7) 0.124(5) 0.017(5) 0.027(3) -0.019(4)
C87 0.107(4) 0.159(6) 0.082(3) -0.025(3) 0.016(3) -0.050(4)
C90 0.096(4) 0.157(6) 0.126(5) -0.025(4) 0.051(4) -0.003(4)

loop_
_atom_type_symbol
_atom_type_description
_atom_type_scat_dispersion_real
_atom_type_scat_dispersion_imag
_atom_type_scat_source
C C 0.0033 0.0016 'International Tables Vol C Tables 4.2.6.8 and 6.1.1.4'
H H 0.0000 0.0000 'International Tables Vol C Tables 4.2.6.8 and 6.1.1.4'
Cl Cl 0.1484 0.1585 'International Tables Vol C Tables 4.2.6.8 and 6.1.1.4'
K K 0.2009 0.2494 'International Tables Vol C Tables 4.2.6.8 and 6.1.1.4'
Mn Mn 0.3368 0.7283 'International Tables Vol C Tables 4.2.6.8 and 6.1.1.4'
O O 0.0106 0.0060 'International Tables Vol C Tables 4.2.6.8 and 6.1.1.4'
P P 0.1023 0.0942 'International Tables Vol C Tables 4.2.6.8 and 6.1.1.4'

loop_
_geom_angle_atom_site_label_1
_geom_angle_atom_site_label_2
_geom_angle_atom_site_label_3
_geom_angle
Cl2 Mn1 P1 103.93(2)
Cl2 Mn1 C3 118.43(5)
Cl2 Mn1 C1 137.49(5)
Cl2 Mn1 C2 149.79(5)
Cl2 Mn1 C5 105.15(5)
Cl2 Mn1 C4 95.86(5)
Cl1 Mn1 Cl2 99.81(2)
Cl1 Mn1 P1 102.79(2)
Cl1 Mn1 C3 100.97(5)
Cl1 Mn1 C1 122.54(5)
Cl1 Mn1 C2 96.69(5)
Cl1 Mn1 C5 151.46(5)
Cl1 Mn1 C4 131.12(6)
C3 Mn1 P1 126.26(5)
C3 Mn1 C2 32.75(7)
C1 Mn1 P1 72.28(5)
C1 Mn1 C3 54.31(7)
C1 Mn1 C2 32.73(6)
C1 Mn1 C4 54.75(7)
C2 Mn1 P1 96.80(5)
C5 Mn1 P1 84.57(5)
C5 Mn1 C3 54.75(7)
C5 Mn1 C1 33.23(7)
C5 Mn1 C2 54.84(7)
C5 Mn1 C4 33.22(7)
C4 Mn1 P1 117.78(5)
C4 Mn1 C3 32.90(7)
C4 Mn1 C2 54.63(7)
Cl3 Mn2 P2 110.39(2)
Cl3 Mn2 Cl4 98.72(2)
Cl3 Mn2 C44 135.22(5)
Cl3 Mn2 C48 147.80(5)
Cl3 Mn2 C45 103.95(5)
Cl3 Mn2 C47 114.95(5)
Cl3 Mn2 C46 93.52(5)
Cl4 Mn2 P2 101.08(2)
Cl4 Mn2 C44 125.43(5)
Cl4 Mn2 C48 97.65(5)
Cl4 Mn2 C45 151.85(5)
Cl4 Mn2 C47 100.96(5)
Cl4 Mn2 C46 131.32(5)
C44 Mn2 P2 71.45(4)
C44 Mn2 C45 31.93(6)
C44 Mn2 C46 53.34(6)
C48 Mn2 P2 93.31(5)
C48 Mn2 C44 33.22(6)
C48 Mn2 C45 54.58(7)
C48 Mn2 C46 55.23(7)
C45 Mn2 P2 86.52(5)
C47 Mn2 P2 125.11(5)
C47 Mn2 C44 54.83(6)
C47 Mn2 C48 34.19(7)
C47 Mn2 C45 54.23(7)
C47 Mn2 C46 33.13(7)
C46 Mn2 P2 118.25(5)
C46 Mn2 C45 31.80(7)
Cl3 K2 Cl4 67.975(15)
O10 K2 Cl3 73.68(4)
O10 K2 Cl4 138.88(4)
O10 K2 O12 113.73(5)
O10 K2 O7 144.37(5)
O10 K2 O8 111.19(5)
O10 K2 O11 57.01(5)
O10 K2 O9 55.39(5)
O12 K2 Cl3 107.06(4)
O12 K2 Cl4 91.63(4)
O12 K2 O7 57.18(5)
O12 K2 O11 56.98(5)
O12 K2 O9 140.66(5)
O7 K2 Cl3 140.84(4)
O7 K2 Cl4 76.42(4)
O7 K2 O11 106.95(5)
O7 K2 O9 107.36(5)
O8 K2 Cl3 131.37(4)
O8 K2 Cl4 84.71(4)
O8 K2 O12 113.40(5)
O8 K2 O7 57.42(5)
O8 K2 O11 138.76(5)
O8 K2 O9 56.18(5)
O11 K2 Cl3 86.12(4)
O11 K2 Cl4 131.79(4)
O11 K2 O9 103.60(5)
O9 K2 Cl3 104.90(4)
O9 K2 Cl4 121.62(4)
Cl2 K1 Cl1 65.874(15)
O2 K1 Cl2 84.13(5)
O2 K1 Cl1 113.71(5)
O2 K1 O3 57.75(7)
O2 K1 O4 114.19(8)
O2 K1 O1 57.84(7)
O2 K1 O5 142.51(7)
O3 K1 Cl2 76.58(4)
O3 K1 Cl1 142.37(5)
O3 K1 O1 109.09(8)
O4 K1 Cl2 89.88(5)
O4 K1 Cl1 122.72(5)
O4 K1 O3 57.15(7)
O4 K1 O1 143.39(7)
O4 K1 O5 56.69(7)
O6 K1 Cl2 136.28(6)
O6 K1 Cl1 70.41(5)
O6 K1 O2 114.52(8)
O6 K1 O3 147.10(6)
O6 K1 O4 114.01(8)
O6 K1 O1 56.90(8)
O6 K1 O5 57.44(8)
O1 K1 Cl2 121.74(5)
O1 K1 Cl1 89.42(5)
O5 K1 Cl2 128.51(5)
O5 K1 Cl1 98.27(6)
O5 K1 O3 107.18(8)
O5 K1 O1 105.76(8)
Mn1 Cl2 K1 97.18(2)
C54 P2 Mn2 106.93(6)
C54 P2 C55 104.86(9)
C54 P2 C61 101.45(9)
C55 P2 Mn2 108.15(7)
C61 P2 Mn2 129.79(7)
C61 P2 C55 103.28(10)
Mn1 Cl1 K1 92.72(2)
Mn2 Cl3 K2 95.35(2)
Mn2 Cl4 K2 92.58(2)
C12 P1 Mn1 115.55(7)
C11 P1 Mn1 104.38(7)
C11 P1 C12 106.37(10)
C11 P1 C18 100.46(10)
C18 P1 Mn1 125.89(7)
C18 P1 C12 101.92(10)
C79 O10 K2 121.24(14)
C78 O10 K2 123.22(14)
C78 O10 C79 111.43(19)
C82 O12 K2 120.24(14)
C82 O12 C83 111.1(2)
C83 O12 K2 119.73(15)
C85 O7 K2 105.62(14)
C84 O7 K2 106.14(14)
C84 O7 C85 112.0(2)
C86 O8 K2 119.52(16)
C86 O8 C75 111.9(2)
C75 O8 K2 121.65(15)
C81 O11 K2 112.43(15)
C81 O11 C80 111.90(19)
C80 O11 K2 107.41(13)
C33 O2 K1 119.2(2)
C34 O2 K1 120.3(2)
C34 O2 C33 112.9(3)
C36 O3 K1 105.38(18)
C36 O3 C35 113.3(3)
C35 O3 K1 105.09(18)
C37 O4 K1 119.8(2)
C37 O4 C38 112.4(3)
C38 O4 K1 119.0(2)
C42 O6 K1 121.5(3)
C41 O6 K1 121.9(3)
C41 O6 C42 112.0(3)
C17 C12 P1 116.55(17)
C13 C12 P1 124.54(17)
C13 C12 C17 118.9(2)
C49 C54 P2 117.58(14)
C49 C54 C53 119.89(19)
C53 C54 P2 122.52(16)
C12 C17 H17 119.9
C16 C17 C12 120.3(2)
C16 C17 H17 119.9
C43 O1 K1 104.1(2)
C32 O1 K1 108.3(2)
C32 O1 C43 112.6(3)
C49 C44 Mn2 120.38(13)
C48 C44 Mn2 68.86(11)
C48 C44 C49 123.47(17)
C45 C44 Mn2 77.30(12)
C45 C44 C49 127.23(17)
C45 C44 C48 109.29(17)
C2 C3 Mn1 73.72(12)
C2 C3 C26 125.0(2)
C4 C3 Mn1 72.47(13)
C4 C3 C2 108.18(19)
C4 C3 C26 126.6(2)
C26 C3 Mn1 122.96(15)
C2 C1 Mn1 74.93(12)
C2 C1 C6 124.43(18)
C2 C1 C5 108.67(18)
C6 C1 Mn1 120.02(13)
C5 C1 Mn1 72.68(11)
C5 C1 C6 126.88(18)
C54 C49 C44 121.64(18)
C50 C49 C54 118.28(18)
C50 C49 C44 120.04(18)
C3 C2 Mn1 73.53(12)
C3 C2 C24 126.9(2)
C1 C2 Mn1 72.34(11)
C1 C2 C3 107.56(18)
C1 C2 C24 125.5(2)
C24 C2 Mn1 118.12(14)
C77 O9 K2 105.50(16)
C77 O9 C76 112.7(2)
C76 O9 K2 111.49(16)
C6 C11 P1 118.15(15)
C10 C11 P1 122.17(18)
C10 C11 C6 119.5(2)
C60 C55 P2 116.82(16)
C56 C55 P2 124.05(16)
C56 C55 C60 119.12(19)
C52 C51 H51 120.0
C52 C51 C50 119.9(2)
C50 C51 H51 120.0
C44 C48 Mn2 77.91(12)
C44 C48 C73 126.11(18)
C47 C48 Mn2 72.65(12)
C47 C48 C44 106.81(17)
C47 C48 C73 127.06(18)
C73 C48 Mn2 113.99(14)
C11 C6 C1 122.29(18)
C7 C6 C1 119.4(2)
C7 C6 C11 118.31(19)
C54 C53 H53 119.6
C52 C53 C54 120.8(2)
C52 C53 H53 119.6
C44 C45 Mn2 70.77(11)
C44 C45 C67 123.69(18)
C67 C45 Mn2 125.51(15)
C46 C45 Mn2 71.50(12)
C46 C45 C44 107.12(17)
C46 C45 C67 129.10(19)
H71A C71 H71B 107.7
C47 C71 H71A 108.9
C47 C71 H71B 108.9
C47 C71 C72 113.4(2)
C72 C71 H71A 108.9
C72 C71 H71B 108.9
C48 C47 Mn2 73.16(12)
C48 C47 C71 124.90(19)
C48 C47 C46 108.58(18)
C71 C47 Mn2 115.94(16)
C46 C47 Mn2 78.88(13)
C46 C47 C71 126.49(18)
C1 C5 Mn1 74.09(12)
C1 C5 C4 107.66(18)
C1 C5 C30 125.72(19)
C4 C5 Mn1 74.21(12)
C4 C5 C30 126.3(2)
C30 C5 Mn1 122.30(15)
C55 C60 H60 119.8
C59 C60 C55 120.4(2)
C59 C60 H60 119.8
C51 C52 H52 120.1
C53 C52 C51 119.73(19)
C53 C52 H52 120.1
O10 C79 H79A 109.9
O10 C79 H79B 109.9
O10 C79 C80 108.97(19)
H79A C79 H79B 108.3
C80 C79 H79A 109.9
C80 C79 H79B 109.9
C40 O5 K1 107.4(2)
C39 O5 K1 115.3(2)
C39 O5 C40 113.1(3)
C45 C67 H67A 108.2
C45 C67 H67B 108.2
C45 C67 C68 116.2(2)
H67A C67 H67B 107.4
C68 C67 H67A 108.2
C68 C67 H67B 108.2
C48 C73 H73A 108.5
C48 C73 H73B 108.5
C48 C73 C74 114.89(19)
H73A C73 H73B 107.5
C74 C73 H73A 108.5
C74 C73 H73B 108.5
C49 C50 H50 119.4
C51 C50 C49 121.3(2)
C51 C50 H50 119.4
C59 C58 H58 120.1
C57 C58 H58 120.1
C57 C58 C59 119.8(2)
C45 C46 Mn2 76.70(12)
C45 C46 C47 108.18(18)
C45 C46 C69 127.1(2)
C47 C46 Mn2 67.99(13)
C47 C46 C69 124.64(19)
C69 C46 Mn2 122.54(16)
C11 C10 H10 119.5
C9 C10 C11 121.0(2)
C9 C10 H10 119.5
C23 C18 P1 123.30(17)
C19 C18 P1 117.86(18)
C19 C18 C23 118.8(2)
C2 C24 H24A 108.6
C2 C24 H24B 108.6
C2 C24 C25 114.7(2)
H24A C24 H24B 107.6
C25 C24 H24A 108.6
C25 C24 H24B 108.6
C10 C9 H9 120.3
C8 C9 C10 119.5(2)
C8 C9 H9 120.3
C17 C16 H16 119.9
C15 C16 C17 120.2(2)
C15 C16 H16 119.9
H29A C29 H29B 109.5
H29A C29 H29C 109.5
H29B C29 H29C 109.5
C28 C29 H29A 109.5
C28 C29 H29B 109.5
C28 C29 H29C 109.5
C73 C74 H74A 109.5
C73 C74 H74B 109.5
C73 C74 H74C 109.5
H74A C74 H74B 109.5
H74A C74 H74C 109.5
H74B C74 H74C 109.5
C66 C61 P2 118.42(17)
C66 C61 C62 118.8(2)
C62 C61 P2 122.63(18)
C16 C15 H15 120.0
C16 C15 C14 120.0(2)
C14 C15 H15 120.0
C6 C7 H7 119.4
C8 C7 C6 121.2(2)
C8 C7 H7 119.4
C3 C4 Mn1 74.63(13)
C3 C4 C28 126.8(2)
C5 C4 Mn1 72.57(12)
C5 C4 C3 107.94(19)
C5 C4 C28 125.2(2)
C28 C4 Mn1 121.40(14)
O7 C85 H85A 110.0
O7 C85 H85B 110.0
O7 C85 C86 108.5(2)
H85A C85 H85B 108.4
C86 C85 H85A 110.0
C86 C85 H85B 110.0
C61 C66 H66 120.1
C61 C66 C65 119.9(2)
C65 C66 H66 120.1
O10 C78 H78A 110.1
O10 C78 H78B 110.1
O10 C78 C77 108.1(2)
H78A C78 H78B 108.4
C77 C78 H78A 110.1
C77 C78 H78B 110.1
C60 C59 H59 119.9
C58 C59 C60 120.1(2)
C58 C59 H59 119.9
O11 C81 H81A 110.0
O11 C81 H81B 110.0
O11 C81 C82 108.4(2)
H81A C81 H81B 108.4
C82 C81 H81A 110.0
C82 C81 H81B 110.0
C9 C8 H8 119.8
C7 C8 C9 120.4(2)
C7 C8 H8 119.8
C61 C62 H62 119.6
C63 C62 C61 120.7(2)
C63 C62 H62 119.6
O11 C80 C79 109.1(2)
O11 C80 H80A 109.9
O11 C80 H80B 109.9
C79 C80 H80A 109.9
C79 C80 H80B 109.9
H80A C80 H80B 108.3
C88 O13 C89 114.2(4)
C62 C63 H63 119.9
C64 C63 C62 120.2(2)
C64 C63 H63 119.9
C71 C72 H72A 109.5
C71 C72 H72B 109.5
C71 C72 H72C 109.5
H72A C72 H72B 109.5
H72A C72 H72C 109.5
H72B C72 H72C 109.5
C55 C56 H56 120.0
C55 C56 C57 120.0(2)
C57 C56 H56 120.0
C12 C13 H13 119.9
C12 C13 C14 120.2(2)
C14 C13 H13 119.9
C18 C23 H23 119.8
C22 C23 C18 120.3(2)
C22 C23 H23 119.8
C5 C30 H30A 109.1
C5 C30 H30B 109.1
C5 C30 C31 112.5(2)
H30A C30 H30B 107.8
C31 C30 H30A 109.1
C31 C30 H30B 109.1
C67 C68 H68A 109.5
C67 C68 H68B 109.5
C67 C68 H68C 109.5
H68A C68 H68B 109.5
H68A C68 H68C 109.5
H68B C68 H68C 109.5
C29 C28 H28A 109.1
C29 C28 H28B 109.1
C4 C28 C29 112.6(2)
C4 C28 H28A 109.1
C4 C28 H28B 109.1
H28A C28 H28B 107.8
C23 C22 H22 120.0
C21 C22 C23 120.1(3)
C21 C22 H22 120.0
C66 C65 H65 119.7
C64 C65 C66 120.6(3)
C64 C65 H65 119.7
C15 C14 C13 120.4(2)
C15 C14 H14 119.8
C13 C14 H14 119.8
C58 C57 C56 120.5(2)
C58 C57 H57 119.7
C56 C57 H57 119.7
C18 C19 H19 119.7
C20 C19 C18 120.7(3)
C20 C19 H19 119.7
C3 C26 H26A 108.9
C3 C26 H26B 108.9
C3 C26 C27 113.3(2)
H26A C26 H26B 107.7
C27 C26 H26A 108.9
C27 C26 H26B 108.9
O12 C82 C81 108.3(2)
O12 C82 H82A 110.0
O12 C82 H82B 110.0
C81 C82 H82A 110.0
C81 C82 H82B 110.0
H82A C82 H82B 108.4
C63 C64 C65 119.7(2)
C63 C64 H64 120.1
C65 C64 H64 120.1
C46 C69 H69A 108.9
C46 C69 H69B 108.9
C46 C69 C70 113.5(2)
H69A C69 H69B 107.7
C70 C69 H69A 108.9
C70 C69 H69B 108.9
O8 C86 C85 109.0(2)
O8 C86 H86A 109.9
O8 C86 H86B 109.9
C85 C86 H86A 109.9
C85 C86 H86B 109.9
H86A C86 H86B 108.3
C24 C25 H25A 109.5
C24 C25 H25B 109.5
C24 C25 H25C 109.5
H25A C25 H25B 109.5
H25A C25 H25C 109.5
H25B C25 H25C 109.5
O3 C36 H36A 110.0
O3 C36 H36B 110.0
O3 C36 C37 108.7(3)
H36A C36 H36B 108.3
C37 C36 H36A 110.0
C37 C36 H36B 110.0
C30 C31 H31A 109.5
C30 C31 H31B 109.5
C30 C31 H31C 109.5
H31A C31 H31B 109.5
H31A C31 H31C 109.5
H31B C31 H31C 109.5
O9 C77 C78 107.8(2)
O9 C77 H77A 110.1
O9 C77 H77B 110.1
C78 C77 H77A 110.1
C78 C77 H77B 110.1
H77A C77 H77B 108.5
C19 C20 H20 120.0
C19 C20 C21 119.9(3)
C21 C20 H20 120.0
O8 C75 H75A 109.7
O8 C75 H75B 109.7
O8 C75 C76 109.6(2)
H75A C75 H75B 108.2
C76 C75 H75A 109.7
C76 C75 H75B 109.7
C22 C21 C20 120.2(2)
C22 C21 H21 119.9
C20 C21 H21 119.9
O7 C84 H84A 110.1
O7 C84 H84B 110.1
O7 C84 C83 108.2(2)
H84A C84 H84B 108.4
C83 C84 H84A 110.1
C83 C84 H84B 110.1
O4 C37 C36 109.1(3)
O4 C37 H37A 109.9
O4 C37 H37B 109.9
C36 C37 H37A 109.9
C36 C37 H37B 109.9
H37A C37 H37B 108.3
O12 C83 C84 108.6(2)
O12 C83 H83A 110.0
O12 C83 H83B 110.0
C84 C83 H83A 110.0
C84 C83 H83B 110.0
H83A C83 H83B 108.4
C26 C27 H27A 109.5
C26 C27 H27B 109.5
C26 C27 H27C 109.5
H27A C27 H27B 109.5
H27A C27 H27C 109.5
H27B C27 H27C 109.5
C69 C70 H70A 109.5
C69 C70 H70B 109.5
C69 C70 H70C 109.5
H70A C70 H70B 109.5
H70A C70 H70C 109.5
H70B C70 H70C 109.5
O4 C38 H38A 109.4
O4 C38 H38B 109.4
O4 C38 C39 111.2(3)
H38A C38 H38B 108.0
C39 C38 H38A 109.4
C39 C38 H38B 109.4
O3 C35 H35A 109.8
O3 C35 H35B 109.8
O3 C35 C34 109.5(3)
H35A C35 H35B 108.2
C34 C35 H35A 109.8
C34 C35 H35B 109.8
O6 C42 H42A 109.9
O6 C42 H42B 109.9
O6 C42 C43 109.0(3)
H42A C42 H42B 108.3
C43 C42 H42A 109.9
C43 C42 H42B 109.9
O1 C43 C42 109.4(3)
O1 C43 H43A 109.8
O1 C43 H43B 109.8
C42 C43 H43A 109.8
C42 C43 H43B 109.8
H43A C43 H43B 108.2
O1 C32 H32A 109.8
O1 C32 H32B 109.8
O1 C32 C33 109.4(3)
H32A C32 H32B 108.2
C33 C32 H32A 109.8
C33 C32 H32B 109.8
O2 C33 C32 109.7(3)
O2 C33 H33A 109.7
O2 C33 H33B 109.7
C32 C33 H33A 109.7
C32 C33 H33B 109.7
H33A C33 H33B 108.2
O9 C76 C75 108.5(2)
O9 C76 H76A 110.0
O9 C76 H76B 110.0
C75 C76 H76A 110.0
C75 C76 H76B 110.0
H76A C76 H76B 108.4
O5 C40 H40A 109.4
O5 C40 H40B 109.4
O5 C40 C41 111.1(3)
H40A C40 H40B 108.0
C41 C40 H40A 109.4
C41 C40 H40B 109.4
O6 C41 C40 109.7(3)
O6 C41 H41A 109.7
O6 C41 H41B 109.7
C40 C41 H41A 109.7
C40 C41 H41B 109.7
H41A C41 H41B 108.2
O5 C39 C38 109.1(3)
O5 C39 H39A 109.9
O5 C39 H39B 109.9
C38 C39 H39A 109.9
C38 C39 H39B 109.9
H39A C39 H39B 108.3
O2 C34 C35 108.5(2)
O2 C34 H34A 110.0
O2 C34 H34B 110.0
C35 C34 H34A 110.0
C35 C34 H34B 110.0
H34A C34 H34B 108.4
O13 C89 H89A 109.2
O13 C89 H89B 109.2
H89A C89 H89B 107.9
C90 C89 O13 112.2(4)
C90 C89 H89A 109.2
C90 C89 H89B 109.2
O13 C88 H88A 109.6
O13 C88 H88B 109.6
O13 C88 C87 110.3(4)
H88A C88 H88B 108.1
C87 C88 H88A 109.6
C87 C88 H88B 109.6
C88 C87 H87A 109.5
C88 C87 H87B 109.5
C88 C87 H87C 109.5
H87A C87 H87B 109.5
H87A C87 H87C 109.5
H87B C87 H87C 109.5
C89 C90 H90A 109.5
C89 C90 H90B 109.5
C89 C90 H90C 109.5
H90A C90 H90B 109.5
H90A C90 H90C 109.5
H90B C90 H90C 109.5

loop_
_geom_bond_atom_site_label_1
_geom_bond_atom_site_label_2
_geom_bond_distance
Mn1 Cl2 2.3994(6)
Mn1 Cl1 2.3836(6)
Mn1 P1 2.7269(5)
Mn1 C3 2.520(2)
Mn1 C1 2.489(2)
Mn1 C2 2.522(2)
Mn1 C5 2.471(2)
Mn1 C4 2.492(2)
Mn2 P2 2.6825(6)
Mn2 Cl3 2.3767(6)
Mn2 Cl4 2.3977(6)
Mn2 C44 2.541(2)
Mn2 C48 2.424(2)
Mn2 C45 2.625(2)
Mn2 C47 2.417(2)
Mn2 C46 2.558(2)
K2 Cl3 3.1930(7)
K2 Cl4 3.2866(8)
K2 O10 2.8875(17)
K2 O12 2.8954(18)
K2 O7 2.9456(18)
K2 O8 2.8885(18)
K2 O11 2.9502(17)
K2 O9 3.027(2)
K1 Cl2 3.2682(8)
K1 Cl1 3.4548(9)
K1 O2 2.863(2)
K1 O3 2.970(2)
K1 O4 2.908(2)
K1 O6 2.844(2)
K1 O1 2.975(2)
K1 O5 2.943(2)
P2 C54 1.824(2)
P2 C55 1.832(2)
P2 C61 1.826(2)
P1 C12 1.832(2)
P1 C11 1.825(2)
P1 C18 1.827(2)
O10 C79 1.415(3)
O10 C78 1.412(3)
O12 C82 1.419(3)
O12 C83 1.420(3)
O7 C85 1.419(3)
O7 C84 1.416(3)
O8 C86 1.419(3)
O8 C75 1.425(4)
O11 C81 1.418(3)
O11 C80 1.431(3)
O2 C33 1.426(5)
O2 C34 1.409(5)
O3 C36 1.424(4)
O3 C35 1.424(4)
O4 C37 1.402(5)
O4 C38 1.419(4)
O6 C42 1.403(5)
O6 C41 1.402(5)
C12 C17 1.400(3)
C12 C13 1.387(3)
C54 C49 1.403(3)
C54 C53 1.403(3)
C17 H17 0.9500
C17 C16 1.396(3)
O1 C43 1.434(6)
O1 C32 1.416(5)
C44 C49 1.491(3)
C44 C48 1.424(3)
C44 C45 1.423(3)
C3 C2 1.422(3)
C3 C4 1.419(3)
C3 C26 1.511(3)
C1 C2 1.412(3)
C1 C6 1.489(3)
C1 C5 1.419(3)
C49 C50 1.400(3)
C2 C24 1.513(3)
O9 C77 1.420(3)
O9 C76 1.428(3)
C11 C6 1.406(3)
C11 C10 1.402(3)
C55 C60 1.391(3)
C55 C56 1.390(3)
C51 H51 0.9500
C51 C52 1.385(3)
C51 C50 1.393(3)
C48 C47 1.423(3)
C48 C73 1.505(3)
C6 C7 1.399(3)
C53 H53 0.9500
C53 C52 1.384(3)
C45 C67 1.514(3)
C45 C46 1.422(3)
C71 H71A 0.9900
C71 H71B 0.9900
C71 C47 1.514(3)
C71 C72 1.525(4)
C47 C46 1.425(3)
C5 C4 1.419(3)
C5 C30 1.510(3)
C60 H60 0.9500
C60 C59 1.389(3)
C52 H52 0.9500
C79 H79A 0.9900
C79 H79B 0.9900
C79 C80 1.496(4)
O5 C40 1.433(5)
O5 C39 1.391(5)
C67 H67A 0.9900
C67 H67B 0.9900
C67 C68 1.529(3)
C73 H73A 0.9900
C73 H73B 0.9900
C73 C74 1.521(3)
C50 H50 0.9500
C58 H58 0.9500
C58 C59 1.385(4)
C58 C57 1.375(4)
C46 C69 1.507(3)
C10 H10 0.9500
C10 C9 1.382(4)
C18 C23 1.396(3)
C18 C19 1.394(3)
C24 H24A 0.9900
C24 H24B 0.9900
C24 C25 1.523(4)
C9 H9 0.9500
C9 C8 1.381(4)
C16 H16 0.9500
C16 C15 1.373(4)
C29 H29A 0.9800
C29 H29B 0.9800
C29 H29C 0.9800
C29 C28 1.525(4)
C74 H74A 0.9800
C74 H74B 0.9800
C74 H74C 0.9800
C61 C66 1.390(3)
C61 C62 1.394(3)
C15 H15 0.9500
C15 C14 1.379(4)
C7 H7 0.9500
C7 C8 1.381(4)
C4 C28 1.508(3)
C85 H85A 0.9900
C85 H85B 0.9900
C85 C86 1.495(4)
C66 H66 0.9500
C66 C65 1.394(4)
C78 H78A 0.9900
C78 H78B 0.9900
C78 C77 1.492(4)
C59 H59 0.9500
C81 H81A 0.9900
C81 H81B 0.9900
C81 C82 1.503(4)
C8 H8 0.9500
C62 H62 0.9500
C62 C63 1.385(4)
C80 H80A 0.9900
C80 H80B 0.9900
O13 C89 1.455(6)
O13 C88 1.333(7)
C63 H63 0.9500
C63 C64 1.376(4)
C72 H72A 0.9800
C72 H72B 0.9800
C72 H72C 0.9800
C56 H56 0.9500
C56 C57 1.394(3)
C13 H13 0.9500
C13 C14 1.398(4)
C23 H23 0.9500
C23 C22 1.387(3)
C30 H30A 0.9900
C30 H30B 0.9900
C30 C31 1.527(4)
C68 H68A 0.9800
C68 H68B 0.9800
C68 H68C 0.9800
C28 H28A 0.9900
C28 H28B 0.9900
C22 H22 0.9500
C22 C21 1.379(4)
C65 H65 0.9500
C65 C64 1.379(4)
C14 H14 0.9500
C57 H57 0.9500
C19 H19 0.9500
C19 C20 1.381(4)
C26 H26A 0.9900
C26 H26B 0.9900
C26 C27 1.524(4)
C82 H82A 0.9900
C82 H82B 0.9900
C64 H64 0.9500
C69 H69A 0.9900
C69 H69B 0.9900
C69 C70 1.520(4)
C86 H86A 0.9900
C86 H86B 0.9900
C25 H25A 0.9800
C25 H25B 0.9800
C25 H25C 0.9800
C36 H36A 0.9900
C36 H36B 0.9900
C36 C37 1.498(5)
C31 H31A 0.9800
C31 H31B 0.9800
C31 H31C 0.9800
C77 H77A 0.9900
C77 H77B 0.9900
C20 H20 0.9500
C20 C21 1.386(5)
C75 H75A 0.9900
C75 H75B 0.9900
C75 C76 1.472(5)
C21 H21 0.9500
C84 H84A 0.9900
C84 H84B 0.9900
C84 C83 1.500(4)
C37 H37A 0.9900
C37 H37B 0.9900
C83 H83A 0.9900
C83 H83B 0.9900
C27 H27A 0.9800
C27 H27B 0.9800
C27 H27C 0.9800
C70 H70A 0.9800
C70 H70B 0.9800
C70 H70C 0.9800
C38 H38A 0.9900
C38 H38B 0.9900
C38 C39 1.476(6)
C35 H35A 0.9900
C35 H35B 0.9900
C35 C34 1.483(6)
C42 H42A 0.9900
C42 H42B 0.9900
C42 C43 1.451(7)
C43 H43A 0.9900
C43 H43B 0.9900
C32 H32A 0.9900
C32 H32B 0.9900
C32 C33 1.466(7)
C33 H33A 0.9900
C33 H33B 0.9900
C76 H76A 0.9900
C76 H76B 0.9900
C40 H40A 0.9900
C40 H40B 0.9900
C40 C41 1.456(7)
C41 H41A 0.9900
C41 H41B 0.9900
C39 H39A 0.9900
C39 H39B 0.9900
C34 H34A 0.9900
C34 H34B 0.9900
C89 H89A 0.9900
C89 H89B 0.9900
C89 C90 1.422(8)
C88 H88A 0.9900
C88 H88B 0.9900
C88 C87 1.537(9)
C87 H87A 0.9800
C87 H87B 0.9800
C87 H87C 0.9800
C90 H90A 0.9800
C90 H90B 0.9800
C90 H90C 0.9800
